data_7713473
loop_
_publ_author_name
'Nolan, Steven P.'
'Cavallo, Luigi'
'Cazin, Catherine'
'Dereli, Busra'
'Saab, Marina'
'Tzouras, Nikolaos V.'
'Van Hecke, Kristof'
'Vanden Broeck, Sofie'
'Ritacco, Ida'
'Vougioukalakis, Georgios C.'
'Danopoulos, Andreas'
'Braunstein, Pierre'

_publ_section_title
;
 Gold complexes with remote-substituted amino N-heterocyclic carbenes
;
_journal_name_full 'Dalton Transactions'
_journal_paper_doi 10.1039/D3DT02086J
_journal_year 2023
_chemical_formula_moiety 'C57 H79 Au N5, C H Cl3, C F3 O3 S'
_chemical_formula_sum 'C59 H80 Au Cl3 F3 N5 O3 S'
_chemical_formula_weight 1299.65
_space_group_crystal_system monoclinic
_space_group_IT_number 14
_space_group_name_Hall '-P 2yn'
_space_group_name_H-M_alt 'P 1 21/n 1'
_atom_sites_solution_hydrogens mixed
_atom_sites_solution_primary dual
_audit_creation_date 2021-04-16
_audit_creation_method
;
Olex2 1.2
(compiled 2018.05.29 svn.r3508 for OlexSys, GUI svn.r5506)
;
_audit_update_record
;
2022-06-16 deposited with the CCDC.	2023-07-13 downloaded from the CCDC.
;
_cell_angle_alpha 90
_cell_angle_beta 94.7580(10)
_cell_angle_gamma 90
_cell_formula_units_Z 4
_cell_length_a 10.14820(10)
_cell_length_b 22.3169(2)
_cell_length_c 27.6757(3)
_cell_measurement_reflns_used 21597
_cell_measurement_temperature 100.0(1)
_cell_measurement_theta_max 73.7260
_cell_measurement_theta_min 3.1820
_cell_volume 6246.29(11)
_computing_cell_refinement 'CrysAlisPro 1.171.40.67a (Rigaku OD, 2019)'
_computing_data_collection 'CrysAlisPro 1.171.40.67a (Rigaku OD, 2019)'
_computing_data_reduction 'CrysAlisPro 1.171.40.67a (Rigaku OD, 2019)'
_computing_molecular_graphics 'Olex2 (Dolomanov et al., 2009)'
_computing_publication_material 'Olex2 (Dolomanov et al., 2009)'
_computing_structure_refinement 'ShelXL (Sheldrick, 2015)'
_computing_structure_solution 'ShelXT (Sheldrick, 2015)'
_diffrn_ambient_environment N~2~
_diffrn_ambient_temperature 100.0(1)
_diffrn_detector 'CCD plate'
_diffrn_detector_area_resol_mean 10.4839
_diffrn_detector_type Atlas
_diffrn_measured_fraction_theta_full 0.998
_diffrn_measured_fraction_theta_max 0.979
_diffrn_measurement_details
;
List of Runs (angles in degrees, time in seconds):

  # Type    Start    End  Width  t~exp~   \w     \q     \k     \f   Frames
#--------------------------------------------------------------------------
  1  \w    -66.00  33.00   1.00    3.30    --  -41.68  38.00 -60.00   99
  2  \w     27.00  98.00   1.00    3.30    --   41.68-125.00-150.00   71
  3  \w    -33.00  66.00   1.00    3.30    --   41.68 -38.00  60.00   99
  4  \w     77.00 178.00   1.00   20.50    --  106.01  61.00 -90.00  101
  5  \w     23.00 107.00   1.00   20.50    --  106.01 -94.00 120.00   84
  6  \w     33.00 112.00   1.00   20.50    --  106.01-125.00  90.00   79
  7  \w    103.00 178.00   1.00   20.50    --  106.01  77.00-180.00   75
  8  \w     33.00 132.00   1.00   20.50    --  106.01 -45.00 120.00   99
  9  \w     78.00 178.00   1.00   20.50    --  106.01  30.00 -30.00  100
 10  \w   -115.00 -14.00   1.00    3.30    --  -41.68 -57.00   0.00  101
 11  \w   -115.00 -14.00   1.00    3.30    --  -41.68 -57.00-120.00  101
 12  \w     14.00 115.00   1.00    3.30    --   41.68  57.00-180.00  101
 13  \w     78.00 167.00   1.00   20.50    --  106.01  30.00  60.00   89
 14  \w    103.00 178.00   1.00   20.50    --  106.01  77.00  90.00   75
;
_diffrn_measurement_device 'four-circle diffractometer'
_diffrn_measurement_device_type 'SuperNova, Dual, Cu at home/near, Atlas'
_diffrn_measurement_method '\w scans'
_diffrn_orient_matrix_type 'CrysAlisPro convention (1999,Acta A55,543-557)'
_diffrn_orient_matrix_UB_11 0.0352150000
_diffrn_orient_matrix_UB_12 0.0404587000
_diffrn_orient_matrix_UB_13 0.0442403000
_diffrn_orient_matrix_UB_21 0.1128183000
_diffrn_orient_matrix_UB_22 -0.0430301000
_diffrn_orient_matrix_UB_23 0.0174075000
_diffrn_orient_matrix_UB_31 0.0960671000
_diffrn_orient_matrix_UB_32 0.0357652000
_diffrn_orient_matrix_UB_33 -0.0293149000
_diffrn_radiation_monochromator mirror
_diffrn_radiation_probe x-ray
_diffrn_radiation_type CuK\a
_diffrn_radiation_wavelength 1.54184
_diffrn_reflns_av_R_equivalents 0.0439
_diffrn_reflns_av_unetI/netI 0.0355
_diffrn_reflns_Laue_measured_fraction_full 0.998
_diffrn_reflns_Laue_measured_fraction_max 0.979
_diffrn_reflns_limit_h_max 12
_diffrn_reflns_limit_h_min -11
_diffrn_reflns_limit_k_max 27
_diffrn_reflns_limit_k_min -27
_diffrn_reflns_limit_l_max 33
_diffrn_reflns_limit_l_min -34
_diffrn_reflns_number 47542
_diffrn_reflns_point_group_measured_fraction_full 0.998
_diffrn_reflns_point_group_measured_fraction_max 0.979
_diffrn_reflns_theta_full 67.684
_diffrn_reflns_theta_max 74.071
_diffrn_reflns_theta_min 2.547
_diffrn_source 'micro-focus sealed X-ray tube'
_diffrn_source_type 'SuperNova (Cu) X-ray Source'
_exptl_absorpt_coefficient_mu 6.354
_exptl_absorpt_correction_T_max 1.000
_exptl_absorpt_correction_T_min 0.829
_exptl_absorpt_correction_type gaussian
_exptl_absorpt_process_details
;
CrysAlisPro 1.171.40.67a (Rigaku Oxford Diffraction, 2019)
Numerical absorption correction based on gaussian integration over
			a multifaceted crystal model
Empirical absorption correction using spherical harmonics,
 implemented in SCALE3 ABSPACK scaling algorithm.
;
_exptl_crystal_colour 'light colourless'
_exptl_crystal_colour_modifier light
_exptl_crystal_colour_primary colourless
_exptl_crystal_density_diffrn 1.382
_exptl_crystal_description irregular
_exptl_crystal_F_000 2664
_exptl_crystal_size_max 0.131
_exptl_crystal_size_mid 0.124
_exptl_crystal_size_min 0.094
_refine_diff_density_max 1.225
_refine_diff_density_min -0.879
_refine_diff_density_rms 0.074
_refine_ls_extinction_method none
_refine_ls_goodness_of_fit_ref 1.019
_refine_ls_hydrogen_treatment mixed
_refine_ls_matrix_type full
_refine_ls_number_parameters 697
_refine_ls_number_reflns 12437
_refine_ls_number_restraints 1
_refine_ls_restrained_S_all 1.019
_refine_ls_R_factor_all 0.0344
_refine_ls_R_factor_gt 0.0271
_refine_ls_shift/su_max 0.002
_refine_ls_shift/su_mean 0.000
_refine_ls_structure_factor_coef Fsqd
_refine_ls_weighting_details 'w=1/[\s^2^(Fo^2^)+(0.0271P)^2^+3.8015P] where P=(Fo^2^+2Fc^2^)/3'
_refine_ls_weighting_scheme calc
_refine_ls_wR_factor_gt 0.0617
_refine_ls_wR_factor_ref 0.0650
_reflns_Friedel_coverage 0.000
_reflns_number_gt 10741
_reflns_number_total 12437
_reflns_threshold_expression 'I > 2\s(I)'
_cod_data_source_file d3dt02086j2.cif
_cod_data_source_block sv325-2
_cod_database_code 7713473
_shelx_shelxl_version_number 2018/3
_chemical_oxdiff_formula 'C58 H80 N4 Au F3 O3 S'
_shelx_space_group_comment
;
The symmetry employed for this shelxl refinement is uniquely defined
by the following loop, which should always be used as a source of
symmetry information in preference to the above space-group names.
They are only intended as comments.
;
_reflns_odcompleteness_completeness 99.85
_reflns_odcompleteness_iscentric 1
_reflns_odcompleteness_theta 66.97
_olex2_refinement_description
;
1. Fixed Uiso
 At 1.2 times of:
  All C(H) groups
 At 1.5 times of:
  All C(H,H,H) groups
2. Restrained distances
 N3-H3
 0.88 with sigma of 0.01
3.a Ternary CH refined with riding coordinates:
 C4(H4), C13(H13), C16(H16), C25(H25), C28(H28), C40(H40), C43(H43), C52(H52),
 C55(H55), C58(H58)
3.b Aromatic/amide H refined with riding coordinates:
 C1(H1), C9(H9), C10(H10), C11(H11), C21(H21), C22(H22), C23(H23), C32(H32),
 C33(H33), C36(H36), C37(H37), C38(H38), C48(H48), C49(H49), C50(H50)
3.c Idealised Me refined as rotating group:
 C5(H5A,H5B,H5C), C6(H6A,H6B,H6C), C14(H14A,H14B,H14C), C15(H15A,H15B,H15C),
 C17(H17A,H17B,H17C), C18(H18A,H18B,H18C), C26(H26A,H26B,H26C), C27(H27A,H27B,
 H27C), C29(H29A,H29B,H29C), C30(H30A,H30B,H30C), C41(H41A,H41B,H41C), C42(H42A,
 H42B,H42C), C44(H44A,H44B,H44C), C45(H45A,H45B,H45C), C53(H53A,H53B,H53C),
 C54(H54A,H54B,H54C), C56(H56A,H56B,H56C), C57(H57A,H57B,H57C)
;
_olex2_date_sample_data_collection 2020-12-07
_olex2_exptl_crystal_mounting_method 'mounted on a LithoLoop'
_olex2_submission_special_instructions 'No special instructions were received'
_oxdiff_exptl_absorpt_empirical_details
;
Empirical correction (ABSPACK) includes:
- Absorption correction using spherical harmonics
- Frame scaling
;
_oxdiff_exptl_absorpt_empirical_full_max 1.558
_oxdiff_exptl_absorpt_empirical_full_min 0.696

loop_
_space_group_symop_operation_xyz
'x, y, z'
'-x+1/2, y+1/2, -z+1/2'
'-x, -y, -z'
'x-1/2, -y-1/2, z-1/2'

loop_
_atom_site_label
_atom_site_type_symbol
_atom_site_fract_x
_atom_site_fract_y
_atom_site_fract_z
_atom_site_U_iso_or_equiv
_atom_site_adp_type
_atom_site_occupancy
_atom_site_site_symmetry_order
_atom_site_calc_flag
_atom_site_refinement_flags_posn
_atom_site_refinement_flags_adp
_atom_site_refinement_flags_occupancy
_atom_site_disorder_assembly
_atom_site_disorder_group
Au1 Au 0.70808(2) 0.26487(2) 0.58744(2) 0.01891(4) Uani 1 1 d . . . . .
N1 N 0.5832(2) 0.20442(10) 0.49304(7) 0.0182(4) Uani 1 1 d . . . . .
N2 N 0.5265(2) 0.27813(10) 0.44509(7) 0.0192(4) Uani 1 1 d . . . . .
N3 N 0.5864(2) 0.36449(11) 0.49532(8) 0.0241(5) Uani 1 1 d D . . . .
N4 N 0.7945(2) 0.24687(10) 0.69496(8) 0.0216(4) Uani 1 1 d . . . . .
N5 N 0.8648(3) 0.33036(11) 0.66939(8) 0.0267(5) Uani 1 1 d . . . . .
C1 C 0.5286(2) 0.21861(12) 0.44924(9) 0.0202(5) Uani 1 1 d . . . . .
H1 H 0.496468 0.190973 0.424952 0.024 Uiso 1 1 calc R . . . .
C2 C 0.6212(2) 0.25638(12) 0.51935(9) 0.0210(5) Uani 1 1 d . . . . .
C3 C 0.5834(2) 0.30251(12) 0.48849(9) 0.0203(5) Uani 1 1 d . . . . .
C4 C 0.6842(3) 0.39840(13) 0.46937(11) 0.0286(6) Uani 1 1 d . . . . .
H4 H 0.664836 0.391096 0.433840 0.034 Uiso 1 1 calc R . . . .
C5 C 0.8258(3) 0.37821(15) 0.48360(14) 0.0397(8) Uani 1 1 d . . . . .
H5A H 0.833600 0.335138 0.477577 0.060 Uiso 1 1 calc GR . . . .
H5B H 0.848159 0.386409 0.518096 0.060 Uiso 1 1 calc GR . . . .
H5C H 0.886541 0.400134 0.464268 0.060 Uiso 1 1 calc GR . . . .
C6 C 0.6649(4) 0.46469(14) 0.47873(13) 0.0387(7) Uani 1 1 d . . . . .
H6A H 0.573211 0.475869 0.468811 0.058 Uiso 1 1 calc GR . . . .
H6B H 0.724812 0.488015 0.460050 0.058 Uiso 1 1 calc GR . . . .
H6C H 0.684119 0.472998 0.513364 0.058 Uiso 1 1 calc GR . . . .
C7 C 0.4676(3) 0.31049(12) 0.40321(9) 0.0193(5) Uani 1 1 d . . . . .
C8 C 0.3370(3) 0.32966(12) 0.40396(9) 0.0208(5) Uani 1 1 d . . . . .
C9 C 0.2808(3) 0.35874(13) 0.36258(10) 0.0259(6) Uani 1 1 d . . . . .
H9 H 0.191924 0.372406 0.361674 0.031 Uiso 1 1 calc R . . . .
C10 C 0.3525(3) 0.36792(13) 0.32291(10) 0.0305(6) Uani 1 1 d . . . . .
H10 H 0.312246 0.387047 0.294782 0.037 Uiso 1 1 calc R . . . .
C11 C 0.4820(3) 0.34950(14) 0.32398(10) 0.0292(6) Uani 1 1 d . . . . .
H11 H 0.530488 0.356774 0.296648 0.035 Uiso 1 1 calc R . . . .
C12 C 0.5439(3) 0.32029(13) 0.36443(10) 0.0249(6) Uani 1 1 d . . . . .
C13 C 0.6869(3) 0.30071(15) 0.36452(11) 0.0316(6) Uani 1 1 d . . . . .
H13 H 0.719649 0.291680 0.398820 0.038 Uiso 1 1 calc R . . . .
C14 C 0.6971(3) 0.24289(16) 0.33506(13) 0.0394(7) Uani 1 1 d . . . . .
H14A H 0.640001 0.212120 0.347568 0.059 Uiso 1 1 calc GR . . . .
H14B H 0.788899 0.228805 0.337877 0.059 Uiso 1 1 calc GR . . . .
H14C H 0.668990 0.250805 0.300928 0.059 Uiso 1 1 calc GR . . . .
C15 C 0.7750(3) 0.34996(17) 0.34611(13) 0.0419(8) Uani 1 1 d . . . . .
H15A H 0.751802 0.356487 0.311425 0.063 Uiso 1 1 calc GR . . . .
H15B H 0.867859 0.337733 0.351237 0.063 Uiso 1 1 calc GR . . . .
H15C H 0.761767 0.387173 0.363864 0.063 Uiso 1 1 calc GR . . . .
C16 C 0.2567(3) 0.31952(12) 0.44725(10) 0.0237(5) Uani 1 1 d . . . . .
H16 H 0.312905 0.296722 0.472333 0.028 Uiso 1 1 calc R . . . .
C17 C 0.2210(4) 0.37926(15) 0.46910(14) 0.0465(9) Uani 1 1 d . . . . .
H17A H 0.302032 0.401743 0.478590 0.070 Uiso 1 1 calc GR . . . .
H17B H 0.172384 0.372210 0.497713 0.070 Uiso 1 1 calc GR . . . .
H17C H 0.165694 0.402341 0.445094 0.070 Uiso 1 1 calc GR . . . .
C18 C 0.1331(4) 0.2827(2) 0.43332(14) 0.0499(10) Uani 1 1 d . . . . .
H18A H 0.075067 0.304885 0.409578 0.075 Uiso 1 1 calc GR . . . .
H18B H 0.086396 0.274858 0.462270 0.075 Uiso 1 1 calc GR . . . .
H18C H 0.158356 0.244537 0.419132 0.075 Uiso 1 1 calc GR . . . .
C19 C 0.6058(3) 0.14301(12) 0.50880(9) 0.0207(5) Uani 1 1 d . . . . .
C20 C 0.5195(3) 0.11843(12) 0.54038(9) 0.0215(5) Uani 1 1 d . . . . .
C21 C 0.5427(3) 0.05931(13) 0.55484(10) 0.0269(6) Uani 1 1 d . . . . .
H21 H 0.487209 0.041314 0.576737 0.032 Uiso 1 1 calc R . . . .
C22 C 0.6449(3) 0.02616(13) 0.53804(11) 0.0291(6) Uani 1 1 d . . . . .
H22 H 0.658853 -0.014113 0.548358 0.035 Uiso 1 1 calc R . . . .
C23 C 0.7266(3) 0.05187(13) 0.50620(10) 0.0271(6) Uani 1 1 d . . . . .
H23 H 0.795849 0.028708 0.494581 0.033 Uiso 1 1 calc R . . . .
C24 C 0.7094(3) 0.11099(13) 0.49080(10) 0.0230(5) Uani 1 1 d . . . . .
C25 C 0.8024(3) 0.13805(14) 0.45620(11) 0.0295(6) Uani 1 1 d . . . . .
H25 H 0.769373 0.179062 0.447083 0.035 Uiso 1 1 calc R . . . .
C26 C 0.9415(3) 0.14436(19) 0.48130(14) 0.0449(8) Uani 1 1 d . . . . .
H26A H 0.938865 0.170683 0.509547 0.067 Uiso 1 1 calc GR . . . .
H26B H 1.000234 0.161629 0.458617 0.067 Uiso 1 1 calc GR . . . .
H26C H 0.974546 0.104817 0.491849 0.067 Uiso 1 1 calc GR . . . .
C27 C 0.8038(4) 0.1010(2) 0.40974(12) 0.0460(9) Uani 1 1 d . . . . .
H27A H 0.840408 0.061242 0.417573 0.069 Uiso 1 1 calc GR . . . .
H27B H 0.858611 0.121234 0.387155 0.069 Uiso 1 1 calc GR . . . .
H27C H 0.713384 0.096944 0.394727 0.069 Uiso 1 1 calc GR . . . .
C28 C 0.4008(3) 0.15269(13) 0.55553(10) 0.0257(6) Uani 1 1 d . . . . .
H28 H 0.417036 0.196247 0.549974 0.031 Uiso 1 1 calc R . . . .
C29 C 0.3806(5) 0.1447(3) 0.60831(14) 0.0669(14) Uani 1 1 d . . . . .
H29A H 0.357374 0.102881 0.614362 0.100 Uiso 1 1 calc GR . . . .
H29B H 0.308943 0.170951 0.617081 0.100 Uiso 1 1 calc GR . . . .
H29C H 0.462289 0.154999 0.627928 0.100 Uiso 1 1 calc GR . . . .
C30 C 0.2787(4) 0.1350(2) 0.52371(17) 0.0675(15) Uani 1 1 d . . . . .
H30A H 0.296978 0.137837 0.489566 0.101 Uiso 1 1 calc GR . . . .
H30B H 0.205682 0.161882 0.529856 0.101 Uiso 1 1 calc GR . . . .
H30C H 0.254404 0.093656 0.531078 0.101 Uiso 1 1 calc GR . . . .
C31 C 0.7955(3) 0.28107(12) 0.65483(9) 0.0220(5) Uani 1 1 d . . . . .
C32 C 0.8611(3) 0.27511(12) 0.73463(10) 0.0246(6) Uani 1 1 d . . . . .
H32 H 0.873227 0.260188 0.766840 0.030 Uiso 1 1 calc R . . . .
C33 C 0.9049(3) 0.32746(13) 0.71850(10) 0.0278(6) Uani 1 1 d . . . . .
H33 H 0.953855 0.356927 0.737110 0.033 Uiso 1 1 calc R . . . .
C34 C 0.8941(3) 0.38027(13) 0.63913(10) 0.0277(6) Uani 1 1 d . . . . .
C35 C 1.0146(3) 0.38028(13) 0.61801(10) 0.0293(6) Uani 1 1 d . . . . .
C36 C 1.0441(3) 0.43124(15) 0.59137(12) 0.0351(7) Uani 1 1 d . . . . .
H36 H 1.124260 0.432900 0.575981 0.042 Uiso 1 1 calc R . . . .
C37 C 0.9575(4) 0.47914(14) 0.58727(12) 0.0382(7) Uani 1 1 d . . . . .
H37 H 0.979695 0.513573 0.569478 0.046 Uiso 1 1 calc R . . . .
C38 C 0.8391(3) 0.47780(14) 0.60862(12) 0.0350(7) Uani 1 1 d . . . . .
H38 H 0.780942 0.511144 0.605145 0.042 Uiso 1 1 calc R . . . .
C39 C 0.8043(3) 0.42811(13) 0.63514(11) 0.0299(6) Uani 1 1 d . . . . .
C40 C 0.6771(3) 0.42785(15) 0.66066(12) 0.0374(7) Uani 1 1 d . . . . .
H40 H 0.656628 0.385596 0.669461 0.045 Uiso 1 1 calc R . . . .
C41 C 0.6947(4) 0.46507(18) 0.70728(13) 0.0476(9) Uani 1 1 d . . . . .
H41A H 0.765972 0.447900 0.729020 0.071 Uiso 1 1 calc GR . . . .
H41B H 0.612155 0.464694 0.723339 0.071 Uiso 1 1 calc GR . . . .
H41C H 0.717064 0.506414 0.699285 0.071 Uiso 1 1 calc GR . . . .
C42 C 0.5589(4) 0.4531(2) 0.62859(15) 0.0555(10) Uani 1 1 d . . . . .
H42A H 0.576158 0.495061 0.620711 0.083 Uiso 1 1 calc GR . . . .
H42B H 0.478910 0.450682 0.646040 0.083 Uiso 1 1 calc GR . . . .
H42C H 0.546395 0.429727 0.598595 0.083 Uiso 1 1 calc GR . . . .
C43 C 1.1099(3) 0.32761(15) 0.62249(12) 0.0371(7) Uani 1 1 d . . . . .
H43 H 1.096647 0.306570 0.653618 0.045 Uiso 1 1 calc R . . . .
C44 C 1.0781(4) 0.28287(16) 0.58108(14) 0.0421(8) Uani 1 1 d . . . . .
H44A H 0.985209 0.270717 0.580567 0.063 Uiso 1 1 calc GR . . . .
H44B H 1.134922 0.247525 0.586098 0.063 Uiso 1 1 calc GR . . . .
H44C H 1.093911 0.301771 0.550128 0.063 Uiso 1 1 calc GR . . . .
C45 C 1.2545(4) 0.34685(19) 0.62419(15) 0.0495(9) Uani 1 1 d . . . . .
H45A H 1.271558 0.365751 0.593361 0.074 Uiso 1 1 calc GR . . . .
H45B H 1.311517 0.311650 0.629608 0.074 Uiso 1 1 calc GR . . . .
H45C H 1.273218 0.375522 0.650693 0.074 Uiso 1 1 calc GR . . . .
C46 C 0.7332(3) 0.18877(12) 0.69796(9) 0.0211(5) Uani 1 1 d . . . . .
C47 C 0.6170(3) 0.18507(13) 0.72133(10) 0.0237(5) Uani 1 1 d . . . . .
C48 C 0.5642(3) 0.12791(13) 0.72732(10) 0.0265(6) Uani 1 1 d . . . . .
H48 H 0.486209 0.123424 0.743755 0.032 Uiso 1 1 calc R . . . .
C49 C 0.6243(3) 0.07794(13) 0.70956(11) 0.0286(6) Uani 1 1 d . . . . .
H49 H 0.587607 0.039382 0.714081 0.034 Uiso 1 1 calc R . . . .
C50 C 0.7373(3) 0.08343(13) 0.68528(11) 0.0268(6) Uani 1 1 d . . . . .
H50 H 0.775581 0.048606 0.672530 0.032 Uiso 1 1 calc R . . . .
C51 C 0.7962(3) 0.13913(12) 0.67911(9) 0.0230(5) Uani 1 1 d . . . . .
C52 C 0.9224(3) 0.14562(14) 0.65342(10) 0.0281(6) Uani 1 1 d . . . . .
H52 H 0.913430 0.182953 0.633430 0.034 Uiso 1 1 calc R . . . .
C53 C 0.9464(3) 0.09410(17) 0.61913(12) 0.0390(7) Uani 1 1 d . . . . .
H53A H 0.964060 0.057319 0.637916 0.059 Uiso 1 1 calc GR . . . .
H53B H 1.022728 0.103436 0.600956 0.059 Uiso 1 1 calc GR . . . .
H53C H 0.868014 0.088382 0.596466 0.059 Uiso 1 1 calc GR . . . .
C54 C 1.0423(3) 0.15392(17) 0.68998(12) 0.0373(7) Uani 1 1 d . . . . .
H54A H 1.029408 0.189507 0.709796 0.056 Uiso 1 1 calc GR . . . .
H54B H 1.121881 0.159030 0.672635 0.056 Uiso 1 1 calc GR . . . .
H54C H 1.052406 0.118561 0.710948 0.056 Uiso 1 1 calc GR . . . .
C55 C 0.5478(3) 0.23979(14) 0.73974(11) 0.0300(6) Uani 1 1 d . . . . .
H55 H 0.588360 0.276278 0.726154 0.036 Uiso 1 1 calc R . . . .
C56 C 0.3981(3) 0.23984(17) 0.72317(14) 0.0440(8) Uani 1 1 d . . . . .
H56A H 0.385856 0.232874 0.688126 0.066 Uiso 1 1 calc GR . . . .
H56B H 0.359804 0.278679 0.730794 0.066 Uiso 1 1 calc GR . . . .
H56C H 0.353969 0.207995 0.740123 0.066 Uiso 1 1 calc GR . . . .
C57 C 0.5654(3) 0.24370(15) 0.79504(12) 0.0350(7) Uani 1 1 d . . . . .
H57A H 0.531336 0.207093 0.809078 0.052 Uiso 1 1 calc GR . . . .
H57B H 0.516718 0.278418 0.805947 0.052 Uiso 1 1 calc GR . . . .
H57C H 0.659540 0.248106 0.805552 0.052 Uiso 1 1 calc GR . . . .
Cl1 Cl 1.11339(11) 0.48478(5) 0.71478(4) 0.0600(3) Uani 1 1 d . . . . .
Cl2 Cl 1.28847(19) 0.40206(7) 0.76676(5) 0.0998(6) Uani 1 1 d . . . . .
Cl3 Cl 1.25762(14) 0.52114(6) 0.80328(5) 0.0830(4) Uani 1 1 d . . . . .
C58 C 1.1804(4) 0.46146(17) 0.77208(14) 0.0433(8) Uani 1 1 d . . . . .
H58 H 1.106273 0.447328 0.790846 0.052 Uiso 1 1 calc R . . . .
S1 S 0.87966(7) 0.38509(3) 0.84999(2) 0.02577(14) Uani 1 1 d . . . . .
F1 F 0.6497(2) 0.35951(10) 0.88072(9) 0.0561(6) Uani 1 1 d . . . . .
F2 F 0.6415(2) 0.38478(11) 0.80588(10) 0.0599(7) Uani 1 1 d . . . . .
F3 F 0.6722(2) 0.45174(10) 0.86180(11) 0.0650(7) Uani 1 1 d . . . . .
O1 O 0.8910(2) 0.32178(10) 0.84072(8) 0.0341(5) Uani 1 1 d . . . . .
O2 O 0.9285(3) 0.40283(10) 0.89812(8) 0.0406(5) Uani 1 1 d . . . . .
O3 O 0.9163(2) 0.42355(11) 0.81175(8) 0.0359(5) Uani 1 1 d . . . . .
C59 C 0.7015(3) 0.39609(15) 0.84959(14) 0.0394(8) Uani 1 1 d . . . . .
H3 H 0.604(4) 0.3712(19) 0.5265(5) 0.047 Uiso 1 1 d DR . . . .

loop_
_atom_site_aniso_label
_atom_site_aniso_U_11
_atom_site_aniso_U_22
_atom_site_aniso_U_33
_atom_site_aniso_U_23
_atom_site_aniso_U_13
_atom_site_aniso_U_12
Au1 0.02615(6) 0.01623(5) 0.01384(5) 0.00048(4) -0.00138(3) -0.00292(4)
N1 0.0204(10) 0.0195(11) 0.0141(10) -0.0016(8) -0.0023(7) -0.0013(8)
N2 0.0213(10) 0.0222(11) 0.0136(10) 0.0004(8) -0.0009(8) 0.0020(8)
N3 0.0322(12) 0.0199(11) 0.0201(11) -0.0015(9) 0.0014(9) -0.0018(9)
N4 0.0307(11) 0.0183(11) 0.0155(10) -0.0014(8) 0.0009(8) -0.0026(9)
N5 0.0414(13) 0.0210(11) 0.0171(11) 0.0010(9) -0.0021(9) -0.0106(10)
C1 0.0190(11) 0.0235(13) 0.0177(12) -0.0016(10) -0.0005(9) 0.0004(9)
C2 0.0224(12) 0.0200(13) 0.0206(12) 0.0005(10) 0.0014(9) -0.0003(10)
C3 0.0222(12) 0.0227(13) 0.0155(12) 0.0005(10) -0.0018(9) -0.0003(10)
C4 0.0335(15) 0.0230(14) 0.0290(15) 0.0009(12) 0.0003(11) -0.0040(11)
C5 0.0332(16) 0.0318(17) 0.054(2) 0.0001(15) 0.0026(14) -0.0058(13)
C6 0.053(2) 0.0209(15) 0.0422(18) 0.0019(14) 0.0024(15) -0.0038(13)
C7 0.0248(12) 0.0191(12) 0.0133(11) 0.0020(10) -0.0024(9) -0.0011(10)
C8 0.0246(12) 0.0167(12) 0.0206(12) -0.0014(10) -0.0019(10) -0.0001(10)
C9 0.0291(14) 0.0218(13) 0.0258(14) -0.0007(11) -0.0044(11) 0.0038(11)
C10 0.0462(17) 0.0239(14) 0.0199(13) 0.0041(11) -0.0060(12) 0.0021(12)
C11 0.0409(16) 0.0294(15) 0.0174(13) 0.0022(11) 0.0035(11) -0.0039(12)
C12 0.0281(13) 0.0250(14) 0.0216(13) -0.0037(11) 0.0024(10) -0.0015(11)
C13 0.0292(14) 0.0397(17) 0.0269(14) -0.0013(13) 0.0071(11) -0.0022(12)
C14 0.0373(17) 0.0397(18) 0.0433(19) -0.0037(15) 0.0164(14) -0.0003(14)
C15 0.0364(17) 0.045(2) 0.046(2) -0.0061(16) 0.0154(14) -0.0076(15)
C16 0.0254(13) 0.0229(13) 0.0230(13) 0.0007(11) 0.0030(10) 0.0010(10)
C17 0.070(2) 0.0255(16) 0.048(2) -0.0012(15) 0.0315(18) 0.0018(16)
C18 0.048(2) 0.062(3) 0.0403(19) -0.0058(18) 0.0116(15) -0.0260(18)
C19 0.0225(12) 0.0188(12) 0.0197(12) 0.0007(10) -0.0044(9) -0.0009(10)
C20 0.0224(12) 0.0212(13) 0.0203(12) -0.0020(10) -0.0020(9) -0.0013(10)
C21 0.0295(14) 0.0238(14) 0.0269(14) 0.0029(11) -0.0012(11) -0.0054(11)
C22 0.0359(15) 0.0187(13) 0.0310(15) 0.0037(11) -0.0080(12) 0.0000(11)
C23 0.0241(13) 0.0277(14) 0.0288(14) -0.0024(12) -0.0026(10) 0.0039(11)
C24 0.0223(12) 0.0247(13) 0.0213(13) -0.0003(11) -0.0023(10) 0.0006(10)
C25 0.0263(14) 0.0327(15) 0.0303(15) 0.0025(13) 0.0068(11) 0.0043(11)
C26 0.0323(16) 0.058(2) 0.045(2) 0.0044(17) 0.0046(14) -0.0118(15)
C27 0.0424(19) 0.065(3) 0.0316(17) -0.0044(17) 0.0106(14) 0.0012(17)
C28 0.0248(13) 0.0261(14) 0.0263(14) 0.0011(11) 0.0038(10) -0.0015(11)
C29 0.067(3) 0.101(4) 0.035(2) 0.010(2) 0.0165(18) 0.045(3)
C30 0.0294(18) 0.100(4) 0.071(3) -0.045(3) -0.0095(18) 0.019(2)
C31 0.0326(13) 0.0190(13) 0.0141(12) -0.0014(10) 0.0000(10) -0.0066(10)
C32 0.0349(14) 0.0227(13) 0.0156(12) -0.0010(10) -0.0023(10) -0.0052(11)
C33 0.0392(15) 0.0258(14) 0.0178(13) -0.0024(11) -0.0012(11) -0.0096(12)
C34 0.0437(16) 0.0206(13) 0.0179(13) 0.0021(11) -0.0025(11) -0.0100(12)
C35 0.0413(16) 0.0237(14) 0.0218(13) 0.0018(11) -0.0033(11) -0.0086(12)
C36 0.0432(17) 0.0312(16) 0.0310(16) 0.0066(13) 0.0042(13) -0.0105(13)
C37 0.0535(19) 0.0239(15) 0.0368(17) 0.0112(13) 0.0013(14) -0.0106(14)
C38 0.0454(18) 0.0224(14) 0.0369(17) 0.0020(13) 0.0018(13) -0.0057(13)
C39 0.0413(16) 0.0219(14) 0.0260(14) -0.0024(12) -0.0005(12) -0.0103(12)
C40 0.0488(19) 0.0278(16) 0.0363(17) -0.0008(14) 0.0082(14) -0.0068(14)
C41 0.061(2) 0.049(2) 0.0326(18) -0.0011(16) 0.0024(16) 0.0092(18)
C42 0.045(2) 0.078(3) 0.044(2) -0.007(2) 0.0009(16) -0.008(2)
C43 0.0459(18) 0.0328(17) 0.0327(16) 0.0115(14) 0.0037(13) 0.0005(14)
C44 0.0446(18) 0.0370(18) 0.046(2) 0.0007(15) 0.0124(15) 0.0002(14)
C45 0.044(2) 0.053(2) 0.050(2) 0.0097(18) -0.0056(16) 0.0000(16)
C46 0.0291(13) 0.0184(12) 0.0151(12) 0.0017(10) -0.0032(9) -0.0046(10)
C47 0.0303(13) 0.0222(13) 0.0182(12) 0.0032(10) -0.0002(10) 0.0001(10)
C48 0.0266(13) 0.0257(14) 0.0269(14) 0.0047(11) 0.0013(10) -0.0034(11)
C49 0.0341(15) 0.0209(13) 0.0298(15) 0.0035(12) -0.0024(11) -0.0066(11)
C50 0.0339(14) 0.0171(13) 0.0291(14) -0.0026(11) 0.0005(11) -0.0004(11)
C51 0.0287(13) 0.0205(13) 0.0191(12) 0.0006(10) -0.0015(10) -0.0013(10)
C52 0.0317(14) 0.0295(15) 0.0232(14) -0.0016(12) 0.0032(11) -0.0010(12)
C53 0.0390(17) 0.048(2) 0.0308(16) -0.0104(15) 0.0074(13) 0.0005(15)
C54 0.0299(15) 0.050(2) 0.0325(16) -0.0081(15) 0.0049(12) -0.0008(14)
C55 0.0362(15) 0.0254(14) 0.0294(15) 0.0027(12) 0.0100(12) 0.0042(12)
C56 0.0411(18) 0.045(2) 0.0444(19) -0.0062(16) -0.0057(14) 0.0167(15)
C57 0.0349(15) 0.0373(17) 0.0339(16) -0.0057(14) 0.0094(12) -0.0007(13)
Cl1 0.0648(6) 0.0684(7) 0.0461(5) -0.0068(5) 0.0006(4) 0.0008(5)
Cl2 0.1509(15) 0.0822(9) 0.0688(8) 0.0055(7) 0.0248(8) 0.0654(10)
Cl3 0.0896(9) 0.0669(7) 0.0884(9) -0.0274(7) -0.0175(7) -0.0290(7)
C58 0.0439(18) 0.0409(19) 0.046(2) -0.0085(16) 0.0094(15) -0.0111(15)
S1 0.0312(3) 0.0236(3) 0.0220(3) 0.0010(3) -0.0004(2) 0.0036(3)
F1 0.0557(13) 0.0388(11) 0.0785(16) 0.0160(11) 0.0346(12) 0.0017(10)
F2 0.0376(11) 0.0605(15) 0.0781(17) 0.0260(13) -0.0169(11) -0.0089(10)
F3 0.0501(13) 0.0281(10) 0.121(2) 0.0115(13) 0.0317(13) 0.0125(9)
O1 0.0447(12) 0.0279(11) 0.0290(11) -0.0029(9) -0.0007(9) 0.0083(9)
O2 0.0592(14) 0.0311(12) 0.0297(11) -0.0030(10) -0.0065(10) 0.0062(10)
O3 0.0351(11) 0.0390(12) 0.0335(11) 0.0071(10) 0.0010(9) -0.0031(9)
C59 0.0361(16) 0.0262(15) 0.056(2) 0.0129(15) 0.0080(15) 0.0015(13)

loop_
_atom_type_symbol
_atom_type_description
_atom_type_scat_dispersion_real
_atom_type_scat_dispersion_imag
_atom_type_scat_source
C C 0.0181 0.0091 'International Tables Vol C Tables 4.2.6.8 and 6.1.1.4'
H H 0.0000 0.0000 'International Tables Vol C Tables 4.2.6.8 and 6.1.1.4'
Au Au -4.4197 7.2980 'International Tables Vol C Tables 4.2.6.8 and 6.1.1.4'
Cl Cl 0.3639 0.7018 'International Tables Vol C Tables 4.2.6.8 and 6.1.1.4'
F F 0.0727 0.0534 'International Tables Vol C Tables 4.2.6.8 and 6.1.1.4'
N N 0.0311 0.0180 'International Tables Vol C Tables 4.2.6.8 and 6.1.1.4'
O O 0.0492 0.0322 'International Tables Vol C Tables 4.2.6.8 and 6.1.1.4'
S S 0.3331 0.5567 'International Tables Vol C Tables 4.2.6.8 and 6.1.1.4'

loop_
_exptl_crystal_face_index_h
_exptl_crystal_face_index_k
_exptl_crystal_face_index_l
_exptl_crystal_face_perp_dist
4 9 -12 0.0183
6 -4 4 0.0394
-3 -9 12 0.0799
-6 5 -5 0.0664
4 11 -4 0.0147
-3 4 16 0.0823
-4 -9 8 0.0733
1 -8 -15 0.0370

loop_
_geom_angle_atom_site_label_1
_geom_angle_atom_site_label_2
_geom_angle_atom_site_label_3
_geom_angle
_geom_angle_site_symmetry_1
_geom_angle_site_symmetry_3
_geom_angle_publ_flag
C2 Au1 C31 175.11(11) . . ?
C1 N1 C2 110.6(2) . . ?
C1 N1 C19 122.9(2) . . ?
C2 N1 C19 126.4(2) . . ?
C1 N2 C3 108.1(2) . . ?
C1 N2 C7 124.6(2) . . ?
C3 N2 C7 127.3(2) . . ?
C3 N3 C4 116.7(2) . . ?
C31 N4 C32 110.9(2) . . ?
C31 N4 C46 126.1(2) . . ?
C32 N4 C46 123.0(2) . . ?
C31 N5 C33 110.9(2) . . ?
C31 N5 C34 125.8(2) . . ?
C33 N5 C34 123.3(2) . . ?
N1 C1 N2 108.6(2) . . ?
N1 C2 Au1 129.75(19) . . ?
C3 C2 Au1 126.0(2) . . ?
C3 C2 N1 104.2(2) . . ?
N3 C3 N2 120.3(2) . . ?
C2 C3 N2 108.5(2) . . ?
C2 C3 N3 131.1(2) . . ?
N3 C4 C5 112.2(3) . . ?
N3 C4 C6 108.3(3) . . ?
C6 C4 C5 112.1(3) . . ?
C8 C7 N2 118.0(2) . . ?
C12 C7 N2 118.4(2) . . ?
C12 C7 C8 123.6(2) . . ?
C7 C8 C9 117.0(3) . . ?
C7 C8 C16 122.5(2) . . ?
C9 C8 C16 120.4(2) . . ?
C10 C9 C8 120.9(3) . . ?
C11 C10 C9 120.3(3) . . ?
C10 C11 C12 121.5(3) . . ?
C7 C12 C11 116.6(3) . . ?
C7 C12 C13 123.2(3) . . ?
C11 C12 C13 120.2(3) . . ?
C12 C13 C14 110.4(3) . . ?
C12 C13 C15 112.2(3) . . ?
C15 C13 C14 111.1(3) . . ?
C8 C16 C18 111.4(2) . . ?
C17 C16 C8 110.1(2) . . ?
C17 C16 C18 110.9(3) . . ?
C20 C19 N1 117.8(2) . . ?
C24 C19 N1 118.7(2) . . ?
C24 C19 C20 123.4(3) . . ?
C19 C20 C28 121.9(2) . . ?
C21 C20 C19 116.8(3) . . ?
C21 C20 C28 121.2(3) . . ?
C22 C21 C20 121.5(3) . . ?
C23 C22 C21 119.8(3) . . ?
C22 C23 C24 121.4(3) . . ?
C19 C24 C25 123.0(3) . . ?
C23 C24 C19 117.0(3) . . ?
C23 C24 C25 119.9(3) . . ?
C24 C25 C26 110.4(2) . . ?
C24 C25 C27 111.3(3) . . ?
C26 C25 C27 111.1(3) . . ?
C29 C28 C20 112.6(3) . . ?
C29 C28 C30 111.4(3) . . ?
C30 C28 C20 109.8(3) . . ?
N4 C31 Au1 128.57(19) . . ?
N4 C31 N5 104.8(2) . . ?
N5 C31 Au1 126.6(2) . . ?
C33 C32 N4 106.6(2) . . ?
C32 C33 N5 106.8(2) . . ?
C35 C34 N5 118.2(3) . . ?
C35 C34 C39 123.5(3) . . ?
C39 C34 N5 118.1(3) . . ?
C34 C35 C36 116.9(3) . . ?
C34 C35 C43 122.6(3) . . ?
C36 C35 C43 120.6(3) . . ?
C37 C36 C35 120.6(3) . . ?
C38 C37 C36 121.2(3) . . ?
C37 C38 C39 120.7(3) . . ?
C34 C39 C40 122.1(3) . . ?
C38 C39 C34 117.2(3) . . ?
C38 C39 C40 120.7(3) . . ?
C39 C40 C41 110.2(3) . . ?
C39 C40 C42 112.4(3) . . ?
C41 C40 C42 108.5(3) . . ?
C35 C43 C44 110.5(3) . . ?
C35 C43 C45 112.8(3) . . ?
C45 C43 C44 110.4(3) . . ?
C47 C46 N4 117.7(2) . . ?
C47 C46 C51 123.8(3) . . ?
C51 C46 N4 118.5(2) . . ?
C46 C47 C48 117.2(3) . . ?
C46 C47 C55 122.8(3) . . ?
C48 C47 C55 120.1(3) . . ?
C49 C48 C47 120.6(3) . . ?
C48 C49 C50 120.7(3) . . ?
C49 C50 C51 121.3(3) . . ?
C46 C51 C52 121.8(3) . . ?
C50 C51 C46 116.4(3) . . ?
C50 C51 C52 121.8(3) . . ?
C51 C52 C53 113.8(3) . . ?
C51 C52 C54 110.9(2) . . ?
C53 C52 C54 110.1(3) . . ?
C47 C55 C56 111.8(3) . . ?
C47 C55 C57 111.3(2) . . ?
C57 C55 C56 109.1(3) . . ?
Cl2 C58 Cl1 110.5(2) . . ?
Cl2 C58 Cl3 111.5(2) . . ?
Cl3 C58 Cl1 110.3(2) . . ?
O1 S1 C59 102.97(15) . . ?
O2 S1 O1 114.08(13) . . ?
O2 S1 C59 103.53(17) . . ?
O3 S1 O1 115.18(14) . . ?
O3 S1 O2 115.34(15) . . ?
O3 S1 C59 103.43(14) . . ?
F1 C59 S1 111.1(2) . . ?
F1 C59 F2 107.3(3) . . ?
F1 C59 F3 107.5(3) . . ?
F2 C59 S1 110.9(3) . . ?
F3 C59 S1 111.5(2) . . ?
F3 C59 F2 108.3(3) . . ?

loop_
_geom_bond_atom_site_label_1
_geom_bond_atom_site_label_2
_geom_bond_distance
_geom_bond_site_symmetry_2
_geom_bond_publ_flag
Au1 C2 2.022(3) . ?
Au1 C31 2.030(3) . ?
N1 C1 1.329(3) . ?
N1 C2 1.406(3) . ?
N1 C19 1.451(3) . ?
N2 C1 1.333(3) . ?
N2 C3 1.399(3) . ?
N2 C7 1.451(3) . ?
N3 C3 1.396(3) . ?
N3 C4 1.480(4) . ?
N4 C31 1.348(3) . ?
N4 C32 1.392(3) . ?
N4 C46 1.443(3) . ?
N5 C31 1.350(3) . ?
N5 C33 1.388(3) . ?
N5 C34 1.439(4) . ?
C2 C3 1.372(4) . ?
C4 C5 1.526(4) . ?
C4 C6 1.517(4) . ?
C7 C8 1.394(4) . ?
C7 C12 1.392(4) . ?
C8 C9 1.397(4) . ?
C8 C16 1.520(4) . ?
C9 C10 1.382(4) . ?
C10 C11 1.375(5) . ?
C11 C12 1.399(4) . ?
C12 C13 1.515(4) . ?
C13 C14 1.535(5) . ?
C13 C15 1.531(4) . ?
C16 C17 1.520(4) . ?
C16 C18 1.523(4) . ?
C19 C20 1.399(4) . ?
C19 C24 1.397(4) . ?
C20 C21 1.393(4) . ?
C20 C28 1.515(4) . ?
C21 C22 1.385(4) . ?
C22 C23 1.383(4) . ?
C23 C24 1.393(4) . ?
C24 C25 1.525(4) . ?
C25 C26 1.527(4) . ?
C25 C27 1.529(5) . ?
C28 C29 1.503(5) . ?
C28 C30 1.512(4) . ?
C32 C33 1.339(4) . ?
C34 C35 1.399(5) . ?
C34 C39 1.402(5) . ?
C35 C36 1.401(4) . ?
C35 C43 1.520(5) . ?
C36 C37 1.382(5) . ?
C37 C38 1.382(5) . ?
C38 C39 1.391(4) . ?
C39 C40 1.522(5) . ?
C40 C41 1.532(5) . ?
C40 C42 1.539(5) . ?
C43 C44 1.534(5) . ?
C43 C45 1.526(5) . ?
C46 C47 1.393(4) . ?
C46 C51 1.401(4) . ?
C47 C48 1.399(4) . ?
C47 C55 1.518(4) . ?
C48 C49 1.381(4) . ?
C49 C50 1.381(4) . ?
C50 C51 1.396(4) . ?
C51 C52 1.522(4) . ?
C52 C53 1.523(4) . ?
C52 C54 1.528(4) . ?
C55 C56 1.550(4) . ?
C55 C57 1.529(4) . ?
Cl1 C58 1.752(4) . ?
Cl2 C58 1.734(4) . ?
Cl3 C58 1.738(4) . ?
S1 O1 1.442(2) . ?
S1 O2 1.438(2) . ?
S1 O3 1.435(2) . ?
S1 C59 1.824(3) . ?
F1 C59 1.327(4) . ?
F2 C59 1.332(5) . ?
F3 C59 1.327(4) . ?

loop_
_exptl_oxdiff_crystal_face_indexfrac_h
_exptl_oxdiff_crystal_face_indexfrac_k
_exptl_oxdiff_crystal_face_indexfrac_l
_exptl_oxdiff_crystal_face_x
_exptl_oxdiff_crystal_face_y
_exptl_oxdiff_crystal_face_z
3.5660 8.5168 -11.5396 -0.0404 -0.1650 0.9855
5.9142 -4.4085 4.3685 0.2232 0.9330 0.2824
-3.0537 -8.9701 12.0085 0.0608 0.2505 -0.9662
-5.8533 4.5941 -4.6165 -0.2245 -0.9384 -0.2627
3.9526 11.3777 -3.5349 0.4431 -0.1052 0.8903
-2.6415 4.0430 16.2310 0.7886 -0.1894 -0.5850
-4.3732 -9.2895 7.8396 -0.1830 0.0428 -0.9822
1.0675 -8.3717 -14.5822 -0.9462 0.2268 0.2306
